data_2017588
loop_
_publ_author_name
'Acosta, Lina M.'
'Palma, Alirio'
'Bahsas, Ali'
'Cobo, Justo'
'Glidewell, Christopher'

_publ_section_title
;
 Hydrogen-bonded dimers, chains and rings in six differently
 substituted 2-vinyltetrahydro-1,4-epoxy-1-benzazepines
;
_journal_coeditor_code SK3373
_journal_issue 4
_journal_name_full 'Acta Crystallographica Section C'
_journal_page_first o209
_journal_page_last o214
_journal_paper_doi 10.1107/S0108270110009017
_journal_volume 66
_journal_year 2010
_chemical_formula_iupac 'C13 H13 Cl2 N O'
_chemical_formula_moiety 'C13 H13 Cl2 N O'
_chemical_formula_sum 'C13 H13 Cl2 N O'
_chemical_formula_weight 270.14
_chemical_name_systematic
;
7,9-dichloro-2-<i>exo</i>-(prop-1-en-2-yl)-2,3,4,5-tetrahydro-
1<i>H</i>-1,4-epoxy-1-benzazepine
;
_space_group_IT_number 4
_symmetry_cell_setting monoclinic
_symmetry_space_group_name_Hall 'P 2yb'
_symmetry_space_group_name_H-M 'P 1 21 1'
_atom_sites_solution_hydrogens geom
_atom_sites_solution_primary direct
_atom_sites_solution_secondary difmap
_cell_angle_alpha 90.00
_cell_angle_beta 105.791(13)
_cell_angle_gamma 90.00
_cell_formula_units_Z 2
_cell_length_a 10.4753(13)
_cell_length_b 5.4759(8)
_cell_length_c 10.9632(12)
_cell_measurement_reflns_used 2751
_cell_measurement_temperature 120(2)
_cell_measurement_theta_max 27.49
_cell_measurement_theta_min 3.15
_cell_volume 605.13(14)
_computing_cell_refinement 'DIRAX/LSQ (Duisenberg <i>et al.</i>,  2000)'
_computing_data_collection 'COLLECT (Nonius, 1999)'
_computing_data_reduction 'EVALCCD (Duisenberg <i>et al.</i>,  2003)'
_computing_molecular_graphics 'PLATON (Spek, 2009)'
_computing_publication_material
;
SHELXL97 (Sheldrick, 2008) and PLATON (Spek, 2009)
;
_computing_structure_refinement 'SHELXL97 (Sheldrick, 2008)'
_computing_structure_solution 'SIR2004 (Burla <i>et al.</i>,  2005)'
_diffrn_ambient_temperature 120(2)
_diffrn_detector_area_resol_mean 9.091
_diffrn_measured_fraction_theta_full 0.998
_diffrn_measured_fraction_theta_max 0.998
_diffrn_measurement_device_type 'Bruker Nonius KappaCCD area-detector'
_diffrn_measurement_method '\f and \w'
_diffrn_radiation_monochromator graphite
_diffrn_radiation_source 'Bruker Nonius FR591 rotating anode'
_diffrn_radiation_type 'Mo K\a'
_diffrn_radiation_wavelength 0.71073
_diffrn_reflns_av_R_equivalents 0.0529
_diffrn_reflns_av_sigmaI/netI 0.0470
_diffrn_reflns_limit_h_max 12
_diffrn_reflns_limit_h_min -13
_diffrn_reflns_limit_k_max 7
_diffrn_reflns_limit_k_min -7
_diffrn_reflns_limit_l_max 14
_diffrn_reflns_limit_l_min -14
_diffrn_reflns_number 10313
_diffrn_reflns_theta_full 27.49
_diffrn_reflns_theta_max 27.49
_diffrn_reflns_theta_min 3.15
_diffrn_standards_decay_% 0
_diffrn_standards_interval_count 0
_diffrn_standards_interval_time 0
_diffrn_standards_number 0
_exptl_absorpt_coefficient_mu 0.517
_exptl_absorpt_correction_T_max 0.922
_exptl_absorpt_correction_T_min 0.826
_exptl_absorpt_correction_type multi-scan
_exptl_absorpt_process_details '(SADABS; Sheldrick, 2003)'
_exptl_crystal_colour colourless
_exptl_crystal_density_diffrn 1.483
_exptl_crystal_density_method 'not measured'
_exptl_crystal_description block
_exptl_crystal_F_000 280
_exptl_crystal_size_max 0.30
_exptl_crystal_size_mid 0.25
_exptl_crystal_size_min 0.16
_refine_diff_density_max 0.418
_refine_diff_density_min -0.555
_refine_ls_abs_structure_details 'Flack (1983), with 1223 Friedel pairs'
_refine_ls_abs_structure_Flack 0.61(7)
_refine_ls_extinction_method none
_refine_ls_goodness_of_fit_ref 1.047
_refine_ls_hydrogen_treatment constr
_refine_ls_matrix_type full
_refine_ls_number_parameters 156
_refine_ls_number_reflns 2751
_refine_ls_number_restraints 1
_refine_ls_restrained_S_all 1.047
_refine_ls_R_factor_all 0.0557
_refine_ls_R_factor_gt 0.0445
_refine_ls_shift/su_max 0.001
_refine_ls_shift/su_mean 0.000
_refine_ls_structure_factor_coef Fsqd
_refine_ls_weighting_details 'w = 1/[\s^2^(Fo^2^)+(0.0738P)^2^+0.0000P] where P=(Fo^2^+2Fc^2^)/3'
_refine_ls_weighting_scheme calc
_refine_ls_wR_factor_gt 0.1069
_refine_ls_wR_factor_ref 0.1146
_reflns_number_gt 2385
_reflns_number_total 2751
_reflns_threshold_expression I>2\s(I)
_cod_data_source_file sk3373.cif
_cod_data_source_block VI
_cod_original_cell_volume 605.13(13)
_cod_original_sg_symbol_H-M 'P 21'
_cod_database_code 2017588
_cod_database_fobs_code 2017588

loop_
_symmetry_equiv_pos_as_xyz
'x, y, z'
'-x, y+1/2, -z'

loop_
_atom_site_type_symbol
_atom_site_label
_atom_site_fract_x
_atom_site_fract_y
_atom_site_fract_z
_atom_site_U_iso_or_equiv
_atom_site_adp_type
_atom_site_calc_flag
_atom_site_refinement_flags
_atom_site_occupancy
_atom_site_disorder_assembly
_atom_site_disorder_group
Cl Cl7 0.27068(6) 0.76451(14) 0.35134(6) 0.0354(2) Uani d . 1 . .
Cl Cl9 0.51226(6) 0.11718(13) 0.12174(6) 0.03107(19) Uani d . 1 . .
O O14 0.86993(18) 0.3899(4) 0.38211(17) 0.0286(5) Uani d . 1 . .
N N1 0.7617(2) 0.3387(4) 0.2721(2) 0.0235(5) Uani d . 1 . .
C C2 0.8024(3) 0.4726(5) 0.1711(3) 0.0255(6) Uani d . 1 . .
H H2 0.7214 0.5193 0.1028 0.031 Uiso calc R 1 . .
C C3 0.8690(3) 0.7046(5) 0.2378(3) 0.0281(6) Uani d . 1 . .
H H3A 0.9553 0.7339 0.2198 0.034 Uiso calc R 1 . .
H H3B 0.8115 0.8493 0.2112 0.034 Uiso calc R 1 . .
C C4 0.8875(3) 0.6476(6) 0.3783(3) 0.0299(6) Uani d . 1 . .
H H4 0.9785 0.6953 0.4296 0.036 Uiso calc R 1 . .
C C5 0.7833(3) 0.7637(6) 0.4311(2) 0.0295(6) Uani d . 1 . .
H H5A 0.8064 0.7395 0.5240 0.035 Uiso calc R 1 . .
H H5B 0.7794 0.9414 0.4139 0.035 Uiso calc R 1 . .
C C5a 0.6502(3) 0.6495(5) 0.3702(2) 0.0243(6) Uani d . 1 . .
C C6 0.5347(3) 0.7452(7) 0.3892(2) 0.0282(6) Uani d . 1 . .
H H6 0.5381 0.8804 0.4443 0.034 Uiso calc R 1 . .
C C7 0.4142(3) 0.6412(6) 0.3269(2) 0.0276(6) Uani d . 1 . .
C C8 0.4050(3) 0.4469(6) 0.2457(3) 0.0265(6) Uani d . 1 . .
H H8 0.3214 0.3789 0.2027 0.032 Uiso calc R 1 . .
C C9 0.5213(3) 0.3541(5) 0.2288(2) 0.0256(6) Uani d . 1 . .
C C9a 0.6444(2) 0.4477(5) 0.2917(2) 0.0224(5) Uani d . 1 . .
C C21 0.8904(3) 0.3158(5) 0.1152(2) 0.0264(6) Uani d . 1 . .
C C22 0.8488(3) 0.2504(7) -0.0042(3) 0.0401(7) Uani d . 1 . .
H H22A 0.9043 0.1553 -0.0412 0.048 Uiso calc R 1 . .
H H22B 0.7631 0.2981 -0.0536 0.048 Uiso calc R 1 . .
C C23 1.0237(3) 0.2459(7) 0.1965(3) 0.0338(6) Uani d . 1 . .
H H23A 1.0690 0.1443 0.1476 0.051 Uiso calc R 1 . .
H H23B 1.0137 0.1537 0.2700 0.051 Uiso calc R 1 . .
H H23C 1.0760 0.3935 0.2255 0.051 Uiso calc R 1 . .

loop_
_atom_site_aniso_label
_atom_site_aniso_U_11
_atom_site_aniso_U_22
_atom_site_aniso_U_33
_atom_site_aniso_U_12
_atom_site_aniso_U_13
_atom_site_aniso_U_23
Cl7 0.0247(3) 0.0457(5) 0.0394(4) 0.0035(3) 0.0150(3) -0.0051(3)
Cl9 0.0239(3) 0.0359(4) 0.0342(3) -0.0041(3) 0.0093(2) -0.0080(3)
O14 0.0199(9) 0.0371(12) 0.0268(10) -0.0008(8) 0.0030(7) 0.0008(8)
N1 0.0163(10) 0.0292(12) 0.0248(10) 0.0019(9) 0.0052(8) 0.0023(9)
C2 0.0185(12) 0.0323(16) 0.0273(13) -0.0006(11) 0.0089(10) 0.0055(11)
C3 0.0245(13) 0.0270(15) 0.0365(15) -0.0020(11) 0.0144(11) 0.0019(12)
C4 0.0210(13) 0.0355(18) 0.0323(13) -0.0022(12) 0.0057(10) -0.0040(13)
C5 0.0268(13) 0.0341(15) 0.0278(13) -0.0026(13) 0.0077(10) -0.0067(14)
C5a 0.0227(12) 0.0273(16) 0.0232(12) 0.0016(12) 0.0070(9) 0.0035(11)
C6 0.0286(13) 0.0346(16) 0.0232(12) 0.0025(13) 0.0101(10) 0.0001(12)
C7 0.0225(12) 0.0359(17) 0.0269(13) -0.0012(13) 0.0110(10) 0.0032(13)
C8 0.0184(12) 0.0344(15) 0.0283(13) 0.0000(11) 0.0093(11) -0.0004(11)
C9 0.0235(13) 0.0310(16) 0.0246(13) 0.0016(12) 0.0106(10) 0.0010(12)
C9a 0.0175(12) 0.0265(14) 0.0245(13) 0.0012(10) 0.0082(9) 0.0032(11)
C21 0.0182(12) 0.0297(17) 0.0338(14) -0.0027(11) 0.0113(11) 0.0028(12)
C22 0.0323(15) 0.055(2) 0.0368(15) 0.0029(16) 0.0157(12) -0.0042(17)
C23 0.0216(13) 0.0347(16) 0.0462(16) 0.0006(13) 0.0113(12) -0.0021(15)

loop_
_atom_type_symbol
_atom_type_description
_atom_type_scat_dispersion_real
_atom_type_scat_dispersion_imag
_atom_type_scat_source
C C 0.0033 0.0016 'International Tables Vol C Tables 4.2.6.8 and 6.1.1.4'
H H 0.0000 0.0000 'International Tables Vol C Tables 4.2.6.8 and 6.1.1.4'
Cl Cl 0.1484 0.1585 'International Tables Vol C Tables 4.2.6.8 and 6.1.1.4'
N N 0.0061 0.0033 'International Tables Vol C Tables 4.2.6.8 and 6.1.1.4'
O O 0.0106 0.0060 'International Tables Vol C Tables 4.2.6.8 and 6.1.1.4'

loop_
_geom_angle_atom_site_label_1
_geom_angle_atom_site_label_2
_geom_angle_atom_site_label_3
_geom_angle_site_symmetry_1
_geom_angle_site_symmetry_3
_geom_angle
_geom_angle_publ_flag
C4 O14 N1 . . 104.29(19) ?
C9a N1 O14 . . 107.7(2) ?
C9a N1 C2 . . 109.8(2) ?
O14 N1 C2 . . 102.02(19) ?
N1 C2 C21 . . 110.7(2) ?
N1 C2 C3 . . 103.8(2) ?
C21 C2 C3 . . 114.6(2) ?
N1 C2 H2 . . 109.2 ?
C21 C2 H2 . . 109.2 ?
C3 C2 H2 . . 109.2 ?
C4 C3 C2 . . 103.1(2) ?
C4 C3 H3A . . 111.1 ?
C2 C3 H3A . . 111.1 ?
C4 C3 H3B . . 111.1 ?
C2 C3 H3B . . 111.1 ?
H3A C3 H3B . . 109.1 ?
O14 C4 C5 . . 107.1(3) ?
O14 C4 C3 . . 104.4(2) ?
C5 C4 C3 . . 113.1(2) ?
O14 C4 H4 . . 110.7 ?
C5 C4 H4 . . 110.7 ?
C3 C4 H4 . . 110.7 ?
C5a C5 C4 . . 109.5(2) ?
C5a C5 H5A . . 109.8 ?
C4 C5 H5A . . 109.8 ?
C5a C5 H5B . . 109.8 ?
C4 C5 H5B . . 109.8 ?
H5A C5 H5B . . 108.2 ?
C6 C5a C9a . . 120.0(3) ?
C6 C5a C5 . . 121.1(3) ?
C9a C5a C5 . . 118.9(2) ?
C7 C6 C5a . . 119.1(3) ?
C7 C6 H6 . . 120.4 ?
C5a C6 H6 . . 120.4 ?
C8 C7 C6 . . 122.2(3) ?
C8 C7 Cl7 . . 119.4(2) ?
C6 C7 Cl7 . . 118.4(2) ?
C7 C8 C9 . . 117.6(3) ?
C7 C8 H8 . . 121.2 ?
C9 C8 H8 . . 121.2 ?
C8 C9 C9a . . 122.3(3) ?
C8 C9 Cl9 . . 118.6(2) ?
C9a C9 Cl9 . . 119.1(2) ?
C9 C9a C5a . . 118.7(2) ?
C9 C9a N1 . . 119.4(2) ?
C5a C9a N1 . . 121.9(2) ?
C22 C21 C23 . . 122.1(3) ?
C22 C21 C2 . . 119.2(3) ?
C23 C21 C2 . . 118.7(2) ?
C21 C22 H22A . . 120.0 ?
C21 C22 H22B . . 120.0 ?
H22A C22 H22B . . 120.0 ?
C21 C23 H23A . . 109.5 ?
C21 C23 H23B . . 109.5 ?
H23A C23 H23B . . 109.5 ?
C21 C23 H23C . . 109.5 ?
H23A C23 H23C . . 109.5 ?
H23B C23 H23C . . 109.5 ?

loop_
_geom_bond_atom_site_label_1
_geom_bond_atom_site_label_2
_geom_bond_site_symmetry_2
_geom_bond_distance
_geom_bond_publ_flag
Cl7 C7 . 1.734(3) ?
Cl9 C9 . 1.735(3) ?
O14 C4 . 1.425(4) ?
O14 N1 . 1.441(3) ?
N1 C9a . 1.433(3) ?
N1 C2 . 1.483(3) ?
C2 C21 . 1.508(4) ?
C2 C3 . 1.536(4) ?
C2 H2 . 1.0000 ?
C3 C4 . 1.531(4) ?
C3 H3A . 0.9900 ?
C3 H3B . 0.9900 ?
C4 C5 . 1.508(4) ?
C4 H4 . 1.0000 ?
C5 C5a . 1.508(4) ?
C5 H5A . 0.9900 ?
C5 H5B . 0.9900 ?
C5a C6 . 1.386(4) ?
C5a C9a . 1.391(4) ?
C6 C7 . 1.383(4) ?
C6 H6 . 0.9500 ?
C7 C8 . 1.374(4) ?
C8 C9 . 1.378(4) ?
C8 H8 . 0.9500 ?
C9 C9a . 1.385(4) ?
C21 C22 . 1.312(4) ?
C21 C23 . 1.488(4) ?
C22 H22A . 0.9500 ?
C22 H22B . 0.9500 ?
C23 H23A . 0.9800 ?
C23 H23B . 0.9800 ?
C23 H23C . 0.9800 ?

loop_
_geom_hbond_atom_site_label_D
_geom_hbond_atom_site_label_H
_geom_hbond_atom_site_label_A
_geom_hbond_site_symmetry_A
_geom_hbond_distance_DH
_geom_hbond_distance_HA
_geom_hbond_distance_DA
_geom_hbond_angle_DHA
_geom_hbond_publ_flag
C4 H4 O14 2_756 1.00 2.48 3.389(4) 151 no

loop_
_geom_torsion_atom_site_label_1
_geom_torsion_atom_site_label_2
_geom_torsion_atom_site_label_3
_geom_torsion_atom_site_label_4
_geom_torsion_site_symmetry_1
_geom_torsion_site_symmetry_2
_geom_torsion_site_symmetry_3
_geom_torsion_site_symmetry_4
_geom_torsion
_geom_torsion_publ_flag
C4 O14 N1 C9a . . . . -67.0(2) ?
C4 O14 N1 C2 . . . . 48.5(2) ?
C9a N1 C2 C21 . . . . -159.2(2) ?
O14 N1 C2 C21 . . . . 86.8(2) ?
C9a N1 C2 C3 . . . . 77.3(3) ?
O14 N1 C2 C3 . . . . -36.7(2) ?
N1 C2 C3 C4 . . . . 12.8(3) ?
C21 C2 C3 C4 . . . . -108.1(3) ?
N1 O14 C4 C5 . . . . 80.3(2) ?
N1 O14 C4 C3 . . . . -39.9(2) ?
C2 C3 C4 O14 . . . . 15.8(3) ?
C2 C3 C4 C5 . . . . -100.2(3) ?
O14 C4 C5 C5a . . . . -47.6(3) ?
C3 C4 C5 C5a . . . . 66.8(3) ?
C4 C5 C5a C6 . . . . -171.3(3) ?
C4 C5 C5a C9a . . . . 7.4(4) ?
C9a C5a C6 C7 . . . . -1.6(4) ?
C5 C5a C6 C7 . . . . 177.1(3) ?
C5a C6 C7 C8 . . . . -0.5(4) ?
C5a C6 C7 Cl7 . . . . -179.7(2) ?
C6 C7 C8 C9 . . . . 0.9(4) ?
Cl7 C7 C8 C9 . . . . -180.0(2) ?
C7 C8 C9 C9a . . . . 0.9(4) ?
C7 C8 C9 Cl9 . . . . -177.3(2) ?
C8 C9 C9a C5a . . . . -3.0(4) ?
Cl9 C9 C9a C5a . . . . 175.2(2) ?
C8 C9 C9a N1 . . . . 178.5(2) ?
Cl9 C9 C9a N1 . . . . -3.3(4) ?
C6 C5a C9a C9 . . . . 3.3(4) ?
C5 C5a C9a C9 . . . . -175.5(2) ?
C6 C5a C9a N1 . . . . -178.3(2) ?
C5 C5a C9a N1 . . . . 3.0(4) ?
O14 N1 C9a C9 . . . . -155.3(2) ?
C2 N1 C9a C9 . . . . 94.4(3) ?
O14 N1 C9a C5a . . . . 26.3(3) ?
C2 N1 C9a C5a . . . . -84.0(3) ?
N1 C2 C21 C22 . . . . 115.5(3) ?
C3 C2 C21 C22 . . . . -127.5(3) ?
N1 C2 C21 C23 . . . . -66.1(3) ?
C3 C2 C21 C23 . . . . 50.9(3) ?

loop_
_cod_related_entry_id
_cod_related_entry_database
_cod_related_entry_code
1 ChemSpider 30654229
